data_7216728
loop_
_publ_author_name
'Wan, Chong-Qing'
'Li, Ai-Min'
'Al-Thabaiti, Shaeel A.'
'El-Mosslamy, El-Sayed H.'
'Mak, Thomas C. W.'

_publ_section_title
;
 Efficient solvent-controlled crystallization of pure polymorphs of
 1-nitro-4-(4-nitrophenylmethylthio)benzene
;
_journal_issue 38
_journal_name_full CrystEngComm
_journal_page_first 8960
_journal_paper_doi 10.1039/C4CE00753K
_journal_volume 16
_journal_year 2014
_chemical_formula_sum 'C13 H10 N2 O4 S'
_chemical_formula_weight 290.29
_chemical_name_systematic
;
 ?
;
_space_group_crystal_system monoclinic
_space_group_IT_number 14
_space_group_name_Hall '-P 2ybc'
_space_group_name_H-M_alt 'P 1 21/c 1'
_symmetry_space_group_name_Hall '-P 2ybc'
_symmetry_space_group_name_H-M 'P 1 21/c 1'
_atom_sites_solution_hydrogens geom
_audit_creation_method SHELXL-2014
_cell_angle_alpha 90
_cell_angle_beta 104.928(7)
_cell_angle_gamma 90
_cell_formula_units_Z 4
_cell_length_a 6.1653(7)
_cell_length_b 17.4934(18)
_cell_length_c 12.4757(13)
_cell_measurement_temperature 296(2)
_cell_volume 1300.1(2)
_computing_structure_refinement 'SHELXL-2014 (Sheldrick, 2014)'
_diffrn_ambient_temperature 296(2)
_diffrn_measured_fraction_theta_full 0.995
_diffrn_measured_fraction_theta_max 0.995
_diffrn_radiation_type MoK\a
_diffrn_radiation_wavelength 0.71073
_diffrn_reflns_av_R_equivalents 0.0305
_diffrn_reflns_av_unetI/netI 0.0153
_diffrn_reflns_Laue_measured_fraction_full 0.995
_diffrn_reflns_Laue_measured_fraction_max 0.995
_diffrn_reflns_limit_h_max 8
_diffrn_reflns_limit_h_min -8
_diffrn_reflns_limit_k_max 23
_diffrn_reflns_limit_k_min -23
_diffrn_reflns_limit_l_max 16
_diffrn_reflns_limit_l_min -16
_diffrn_reflns_number 29694
_diffrn_reflns_point_group_measured_fraction_full 0.995
_diffrn_reflns_point_group_measured_fraction_max 0.995
_diffrn_reflns_theta_full 25.242
_diffrn_reflns_theta_max 27.925
_diffrn_reflns_theta_min 2.052
_exptl_absorpt_coefficient_mu 0.264
_exptl_crystal_density_diffrn 1.483
_exptl_crystal_F_000 600
_refine_diff_density_max 0.648
_refine_diff_density_min -0.574
_refine_diff_density_rms 0.057
_refine_ls_extinction_method none
_refine_ls_goodness_of_fit_ref 1.185
_refine_ls_hydrogen_treatment constr
_refine_ls_matrix_type full
_refine_ls_number_parameters 200
_refine_ls_number_reflns 3098
_refine_ls_number_restraints 40
_refine_ls_restrained_S_all 1.280
_refine_ls_R_factor_all 0.1101
_refine_ls_R_factor_gt 0.0838
_refine_ls_shift/su_max 0.023
_refine_ls_shift/su_mean 0.003
_refine_ls_structure_factor_coef Fsqd
_refine_ls_weighting_details 'w=1/[\s^2^(Fo^2^)+(0.1432P)^2^+0.4622P] where P=(Fo^2^+2Fc^2^)/3'
_refine_ls_weighting_scheme calc
_refine_ls_wR_factor_gt 0.2643
_refine_ls_wR_factor_ref 0.2906
_reflns_Friedel_coverage 0.000
_reflns_number_gt 2105
_reflns_number_total 3098
_reflns_threshold_expression 'I > 2\s(I)'
_cod_data_source_file c4ce00753k2.cif
_cod_data_source_block I
_cod_depositor_comments 'Adding full bibliography for 7216727--7216731.cif.'
_cod_database_code 7216728
_shelx_space_group_comment
;
The symmetry employed for this shelxl refinement is uniquely defined
by the following loop, which should always be used as a source of
symmetry information in preference to the above space-group names.
They are only intended as comments.
;
_shelxl_version_number 2014-3

loop_
_space_group_symop_operation_xyz
'x, y, z'
'-x, y+1/2, -z+1/2'
'-x, -y, -z'
'x, -y-1/2, z-1/2'

loop_
_atom_site_label
_atom_site_type_symbol
_atom_site_fract_x
_atom_site_fract_y
_atom_site_fract_z
_atom_site_U_iso_or_equiv
_atom_site_adp_type
_atom_site_occupancy
_atom_site_site_symmetry_order
_atom_site_calc_flag
_atom_site_refinement_flags_posn
_atom_site_refinement_flags_adp
_atom_site_refinement_flags_occupancy
_atom_site_disorder_assembly
_atom_site_disorder_group
S1 S 0.4897(3) 0.50523(9) 0.65777(15) 0.0981(8) Uani 0.791(5) 1 d . U P A 1
C7' C 0.596(2) 0.5101(6) 0.6417(7) 0.042(3) Uani 0.209(5) 1 d D U P A 2
H7'1 H 0.5298 0.4696 0.5908 0.050 Uiso 0.209(5) 1 calc R U P A 2
H7'2 H 0.7018 0.5383 0.6111 0.050 Uiso 0.209(5) 1 calc R U P A 2
O1 O 1.4305(4) 0.40446(17) 1.0325(3) 0.0954(9) Uani 1 1 d . . . . .
O2 O 1.1954(5) 0.32678(17) 1.0678(3) 0.0985(9) Uani 1 1 d . . . . .
O3 O 0.0224(6) 0.78833(18) 0.2184(3) 0.1051(10) Uani 1 1 d . . . . .
O4 O -0.2459(5) 0.71313(17) 0.2248(2) 0.0981(9) Uani 1 1 d . . . . .
N1 N 1.2418(5) 0.37953(14) 1.0151(2) 0.0632(7) Uani 1 1 d . . . . .
N2 N -0.0547(5) 0.73617(17) 0.2611(2) 0.0724(8) Uani 1 1 d . . . . .
C1 C 1.0653(5) 0.41468(15) 0.9281(2) 0.0539(7) Uani 1 1 d . . . . .
C2 C 1.1119(6) 0.47884(17) 0.8760(3) 0.0650(8) Uani 1 1 d . . . . .
H2A H 1.2540 0.5008 0.8942 0.078 Uiso 1 1 calc R U . . .
C3 C 0.9322(8) 0.51048(19) 0.7924(3) 0.0771(10) Uani 1 1 d . U . . .
H3A H 0.9555 0.5545 0.7552 0.093 Uiso 1 1 calc R U . . .
C4 C 0.7197(6) 0.4756(2) 0.7659(3) 0.0734(9) Uani 1 1 d D U . . .
C5 C 0.6877(6) 0.4121(2) 0.8219(3) 0.0783(10) Uani 1 1 d . . . . .
H5A H 0.5472 0.3890 0.8043 0.094 Uiso 1 1 calc R U . . .
C6 C 0.8532(6) 0.3818(2) 0.9020(3) 0.0687(8) Uani 1 1 d . . . . .
H6A H 0.8259 0.3387 0.9401 0.082 Uiso 1 1 calc R U . . .
S1' S 0.3980(13) 0.5682(7) 0.6669(7) 0.143(4) Uani 0.209(5) 1 d D U P A 2
C7 C 0.5225(12) 0.6055(3) 0.6529(6) 0.103(2) Uani 0.791(5) 1 d . U P A 1
H7A H 0.4938 0.6288 0.7185 0.124 Uiso 0.791(5) 1 calc R U P A 1
H7B H 0.6750 0.6178 0.6512 0.124 Uiso 0.791(5) 1 calc R U P A 1
C8 C 0.3572(8) 0.6366(2) 0.5488(3) 0.0857(11) Uani 1 1 d D U . . .
C9 C 0.4378(7) 0.6917(2) 0.4915(3) 0.0832(11) Uani 1 1 d . . . . .
H9A H 0.5864 0.7073 0.5170 0.100 Uiso 1 1 calc R U . . .
C10 C 0.3077(6) 0.7239(2) 0.3990(3) 0.0723(9) Uani 1 1 d . . . . .
H10A H 0.3657 0.7613 0.3613 0.087 Uiso 1 1 calc R U . . .
C11 C 0.0868(5) 0.70058(16) 0.3607(2) 0.0592(7) Uani 1 1 d . . . . .
C12 C -0.0041(6) 0.6449(2) 0.4129(3) 0.0745(9) Uani 1 1 d . . . . .
H12A H -0.1521 0.6290 0.3861 0.089 Uiso 1 1 calc R U . . .
C13 C 0.1376(8) 0.6129(2) 0.5089(3) 0.0891(11) Uani 1 1 d . U . . .
H13A H 0.0820 0.5748 0.5466 0.107 Uiso 1 1 calc R U . . .

loop_
_atom_site_aniso_label
_atom_site_aniso_U_11
_atom_site_aniso_U_22
_atom_site_aniso_U_33
_atom_site_aniso_U_23
_atom_site_aniso_U_13
_atom_site_aniso_U_12
S1 0.0859(14) 0.0709(9) 0.1095(12) 0.0125(7) -0.0253(9) -0.0106(8)
C7' 0.019(4) 0.044(5) 0.063(6) -0.044(5) 0.011(4) -0.004(4)
O1 0.0627(15) 0.100(2) 0.113(2) 0.0171(16) 0.0027(14) -0.0032(14)
O2 0.101(2) 0.0859(18) 0.105(2) 0.0420(15) 0.0209(16) 0.0027(15)
O3 0.118(2) 0.097(2) 0.096(2) 0.0307(17) 0.0200(18) 0.0132(18)
O4 0.0827(18) 0.0977(19) 0.0905(19) -0.0101(15) -0.0199(14) 0.0082(15)
N1 0.0651(16) 0.0568(13) 0.0679(15) 0.0058(11) 0.0176(12) 0.0066(11)
N2 0.080(2) 0.0652(16) 0.0665(16) -0.0048(13) 0.0090(14) 0.0143(14)
C1 0.0575(15) 0.0503(13) 0.0559(15) -0.0008(11) 0.0179(12) 0.0054(11)
C2 0.0743(19) 0.0548(16) 0.0685(18) 0.0039(13) 0.0233(15) -0.0010(14)
C3 0.112(3) 0.0557(16) 0.068(2) 0.0109(14) 0.031(2) 0.0069(17)
C4 0.071(2) 0.073(2) 0.070(2) -0.0112(16) 0.0068(16) 0.0093(16)
C5 0.066(2) 0.082(2) 0.081(2) -0.0060(18) 0.0096(17) -0.0010(17)
C6 0.0660(19) 0.0685(18) 0.0725(19) 0.0005(15) 0.0194(15) -0.0016(15)
S1' 0.086(4) 0.214(9) 0.132(5) 0.063(5) 0.035(4) 0.043(5)
C7 0.094(4) 0.062(3) 0.118(4) 0.013(3) -0.036(3) -0.012(2)
C8 0.089(3) 0.067(2) 0.082(2) -0.0054(17) -0.0119(19) 0.0125(18)
C9 0.071(2) 0.070(2) 0.092(2) -0.0101(19) -0.0089(18) 0.0030(17)
C10 0.068(2) 0.0640(18) 0.079(2) -0.0055(15) 0.0073(16) 0.0002(15)
C11 0.0637(17) 0.0510(14) 0.0569(15) -0.0067(12) 0.0048(13) 0.0100(12)
C12 0.0646(19) 0.075(2) 0.080(2) 0.0005(17) 0.0105(16) -0.0011(16)
C13 0.108(3) 0.074(2) 0.083(2) 0.0165(19) 0.021(2) 0.001(2)

loop_
_atom_type_symbol
_atom_type_description
_atom_type_scat_dispersion_real
_atom_type_scat_dispersion_imag
_atom_type_scat_source
C C 0.0033 0.0016 'International Tables Vol C Tables 4.2.6.8 and 6.1.1.4'
H H 0.0000 0.0000 'International Tables Vol C Tables 4.2.6.8 and 6.1.1.4'
N N 0.0061 0.0033 'International Tables Vol C Tables 4.2.6.8 and 6.1.1.4'
O O 0.0106 0.0060 'International Tables Vol C Tables 4.2.6.8 and 6.1.1.4'
S S 0.1246 0.1234 'International Tables Vol C Tables 4.2.6.8 and 6.1.1.4'

loop_
_geom_angle_atom_site_label_1
_geom_angle_atom_site_label_2
_geom_angle_atom_site_label_3
_geom_angle
C4 S1 C7 104.0(2)
C4 C7' S1' 103.2(6)
C4 C7' H7'1 111.1
S1' C7' H7'1 111.1
C4 C7' H7'2 111.1
S1' C7' H7'2 111.1
H7'1 C7' H7'2 109.1
O2 N1 O1 122.0(3)
O2 N1 C1 119.4(3)
O1 N1 C1 118.7(3)
O3 N2 O4 122.4(3)
O3 N2 C11 118.6(3)
O4 N2 C11 119.0(3)
C2 C1 C6 122.0(3)
C2 C1 N1 119.5(3)
C6 C1 N1 118.5(3)
C1 C2 C3 116.7(3)
C1 C2 H2A 121.7
C3 C2 H2A 121.7
C4 C3 C2 120.4(3)
C4 C3 H3A 119.8
C2 C3 H3A 119.8
C5 C4 C3 119.1(3)
C5 C4 C7' 133.6(5)
C3 C4 C7' 103.8(5)
C5 C4 S1 116.1(3)
C3 C4 S1 124.7(3)
C6 C5 C4 121.7(4)
C6 C5 H5A 119.1
C4 C5 H5A 119.1
C5 C6 C1 120.1(3)
C5 C6 H6A 120.0
C1 C6 H6A 120.0
C7' S1' C8 101.4(5)
C8 C7 S1 108.9(3)
C8 C7 H7A 109.9
S1 C7 H7A 109.9
C8 C7 H7B 109.9
S1 C7 H7B 109.9
H7A C7 H7B 108.3
C9 C8 C13 118.6(3)
C9 C8 C7 116.2(4)
C13 C8 C7 125.2(4)
C9 C8 S1' 150.7(4)
C13 C8 S1' 90.7(4)
C10 C9 C8 121.7(4)
C10 C9 H9A 119.1
C8 C9 H9A 119.1
C9 C10 C11 119.2(4)
C9 C10 H10A 120.4
C11 C10 H10A 120.4
C12 C11 C10 122.2(3)
C12 C11 N2 118.7(3)
C10 C11 N2 119.2(3)
C11 C12 C13 116.6(3)
C11 C12 H12A 121.7
C13 C12 H12A 121.7
C8 C13 C12 121.6(4)
C8 C13 H13A 119.2
C12 C13 H13A 119.2

loop_
_geom_bond_atom_site_label_1
_geom_bond_atom_site_label_2
_geom_bond_distance
S1 C4 1.764(4)
S1 C7 1.769(5)
C7' C4 1.654(9)
C7' S1' 1.679(13)
C7' H7'1 0.9700
C7' H7'2 0.9700
O1 N1 1.209(4)
O2 N1 1.209(3)
O3 N2 1.214(4)
O4 N2 1.218(4)
N1 C1 1.460(4)
N2 C11 1.460(4)
C1 C2 1.364(4)
C1 C6 1.388(5)
C2 C3 1.424(5)
C2 H2A 0.9300
C3 C4 1.405(6)
C3 H3A 0.9300
C4 C5 1.353(6)
C5 C6 1.340(5)
C5 H5A 0.9300
C6 H6A 0.9300
S1' C8 1.864(7)
C7 C8 1.530(6)
C7 H7A 0.9700
C7 H7B 0.9700
C8 C9 1.367(6)
C8 C13 1.380(6)
C9 C10 1.347(5)
C9 H9A 0.9300
C10 C11 1.383(5)
C10 H10A 0.9300
C11 C12 1.370(5)
C12 C13 1.404(5)
C12 H12A 0.9300
C13 H13A 0.9300

loop_
_geom_hbond_atom_site_label_D
_geom_hbond_atom_site_label_H
_geom_hbond_atom_site_label_A
_geom_hbond_distance_DH
_geom_hbond_distance_HA
_geom_hbond_distance_DA
_geom_hbond_angle_DHA
_geom_hbond_site_symmetry_A
C7 H7B O3 0.97 2.66 3.509(7) 146.8 4_676
C5 H5A O4 0.93 2.53 3.427(5) 160.8 3_566
C2 H2A O1 0.93 2.54 3.431(4) 160.7 3_867
C2 H2A O1 0.93 2.54 3.431(4) 160.7 3_867
C5 H5A O4 0.93 2.53 3.427(5) 160.8 3_566
C7 H7B O3 0.97 2.66 3.509(7) 146.8 4_676

loop_
_geom_torsion_atom_site_label_1
_geom_torsion_atom_site_label_2
_geom_torsion_atom_site_label_3
_geom_torsion_atom_site_label_4
_geom_torsion
O2 N1 C1 C2 173.5(3)
O1 N1 C1 C2 -6.2(4)
O2 N1 C1 C6 -5.7(4)
O1 N1 C1 C6 174.5(3)
C6 C1 C2 C3 -0.5(5)
N1 C1 C2 C3 -179.7(3)
C1 C2 C3 C4 -0.7(5)
C2 C3 C4 C5 0.9(5)
C2 C3 C4 C7' -160.8(4)
C2 C3 C4 S1 -175.4(3)
S1' C7' C4 C5 92.7(8)
S1' C7' C4 C3 -109.6(8)
S1' C7' C4 S1 40.8(7)
C7 S1 C4 C5 150.5(4)
C7 S1 C4 C3 -33.2(5)
C7 S1 C4 C7' -68.9(9)
C3 C4 C5 C6 0.1(6)
C7' C4 C5 C6 155.1(6)
S1 C4 C5 C6 176.6(3)
C4 C5 C6 C1 -1.2(6)
C2 C1 C6 C5 1.4(5)
N1 C1 C6 C5 -179.4(3)
C4 C7' S1' C8 155.1(6)
C4 S1 C7 C8 169.9(5)
S1 C7 C8 C9 -138.3(5)
S1 C7 C8 C13 41.1(8)
S1 C7 C8 S1' 41.2(6)
C7' S1' C8 C9 -62.2(14)
C7' S1' C8 C13 116.8(7)
C7' S1' C8 C7 -63.1(7)
C13 C8 C9 C10 1.1(6)
C7 C8 C9 C10 -179.4(4)
S1' C8 C9 C10 180.0(9)
C8 C9 C10 C11 -0.2(6)
C9 C10 C11 C12 -0.9(5)
C9 C10 C11 N2 179.3(3)
O3 N2 C11 C12 176.1(3)
O4 N2 C11 C12 -3.1(4)
O3 N2 C11 C10 -4.1(4)
O4 N2 C11 C10 176.7(3)
C10 C11 C12 C13 0.9(5)
N2 C11 C12 C13 -179.3(3)
C9 C8 C13 C12 -1.1(6)
C7 C8 C13 C12 179.5(5)
S1' C8 C13 C12 179.4(5)
C11 C12 C13 C8 0.1(6)
